data_1536877
loop_
_publ_author_name
'Glavinovi\'c, Martin'
'Qi, Feng'
'Katsenis, Athanassios D.'
'Fri\<s\<ci\'c, Tomislav'
'Lumb, Jean-Philip'

_publ_section_title
;
 Redox-promoted associative assembly of metal--organic materials
;
_journal_issue 1
_journal_name_full 'Chem. Sci.'
_journal_page_first 707
_journal_paper_doi 10.1039/C5SC02214B
_journal_volume 7
_journal_year 2016
_chemical_formula_sum 'C32 H46 N2 O4 Zn'
_chemical_formula_weight 588.08
_chemical_name_common 5
_chemical_name_systematic
;
 ?
;
_space_group_crystal_system orthorhombic
_space_group_IT_number 61
_space_group_name_Hall '-P 2ac 2ab'
_space_group_name_H-M_alt 'P b c a'
_symmetry_space_group_name_Hall '-P 2ac 2ab'
_symmetry_space_group_name_H-M 'P b c a'
_atom_sites_solution_hydrogens geom
_audit_creation_method SHELXL-2014
_audit_update_record
;
2015-10-06 deposited with the CCDC.
2015-10-08 downloaded from the CCDC.
;
_cell_angle_alpha 90
_cell_angle_beta 90
_cell_angle_gamma 90
_cell_formula_units_Z 8
_cell_length_a 12.2437(8)
_cell_length_b 18.3841(11)
_cell_length_c 30.3846(19)
_cell_measurement_temperature 296(2)
_cell_volume 6839.3(7)
_computing_structure_refinement 'SHELXL-2014 (Sheldrick, 2014)'
_diffrn_ambient_temperature 296(2)
_diffrn_measured_fraction_theta_full 1.000
_diffrn_measured_fraction_theta_max 0.997
_diffrn_measurement_device_type 'Bruker D8'
_diffrn_radiation_type MoK\a
_diffrn_radiation_wavelength 0.71073
_diffrn_reflns_av_R_equivalents 0.1411
_diffrn_reflns_av_unetI/netI 0.0761
_diffrn_reflns_laue_measured_fraction_full 1.000
_diffrn_reflns_laue_measured_fraction_max 0.997
_diffrn_reflns_limit_h_max 15
_diffrn_reflns_limit_h_min -15
_diffrn_reflns_limit_k_max 23
_diffrn_reflns_limit_k_min -23
_diffrn_reflns_limit_l_max 38
_diffrn_reflns_limit_l_min -37
_diffrn_reflns_number 72036
_diffrn_reflns_point_group_measured_fraction_full 1.000
_diffrn_reflns_point_group_measured_fraction_max 0.997
_diffrn_reflns_theta_full 25.242
_diffrn_reflns_theta_max 26.495
_diffrn_reflns_theta_min 1.340
_exptl_absorpt_coefficient_mu 0.752
_exptl_absorpt_correction_T_max 0.7444
_exptl_absorpt_correction_T_min 0.6710
_exptl_absorpt_correction_type multi-scan
_exptl_absorpt_process_details 'SADABS-2012/1, G. Sheldrick'
_exptl_crystal_colour blue
_exptl_crystal_density_diffrn 1.142
_exptl_crystal_description plate
_exptl_crystal_F_000 2512
_exptl_crystal_size_max 0.3
_exptl_crystal_size_mid 0.2
_exptl_crystal_size_min 0.1
_refine_diff_density_max 0.327
_refine_diff_density_min -0.367
_refine_diff_density_rms 0.057
_refine_ls_extinction_method none
_refine_ls_goodness_of_fit_ref 0.992
_refine_ls_hydrogen_treatment constr
_refine_ls_matrix_type full
_refine_ls_number_parameters 365
_refine_ls_number_reflns 7067
_refine_ls_number_restraints 0
_refine_ls_restrained_S_all 0.992
_refine_ls_R_factor_all 0.1263
_refine_ls_R_factor_gt 0.0486
_refine_ls_shift/su_max 0.001
_refine_ls_shift/su_mean 0.000
_refine_ls_structure_factor_coef Fsqd
_refine_ls_weighting_details 'w=1/[\s^2^(Fo^2^)+(0.0405P)^2^+3.0639P] where P=(Fo^2^+2Fc^2^)/3'
_refine_ls_weighting_scheme calc
_refine_ls_wR_factor_gt 0.0931
_refine_ls_wR_factor_ref 0.1202
_reflns_Friedel_coverage 0.000
_reflns_number_gt 3668
_reflns_number_total 7067
_reflns_threshold_expression 'I > 2\s(I)'
_cod_data_source_file c5sc02214b2.cif
_cod_data_source_block 5
_cod_depositor_comments 'Adding full bibliography for 1536875--1536882.cif.'
_cod_database_code 1536877
_shelx_space_group_comment
;
The symmetry employed for this shelxl refinement is uniquely defined
by the following loop, which should always be used as a source of
symmetry information in preference to the above space-group names.
They are only intended as comments.
;
_shelxl_version_number 2014-3

loop_
_space_group_symop_operation_xyz
'x, y, z'
'-x+1/2, -y, z+1/2'
'-x, y+1/2, -z+1/2'
'x+1/2, -y+1/2, -z'
'-x, -y, -z'
'x-1/2, y, -z-1/2'
'x, -y-1/2, z-1/2'
'-x-1/2, y-1/2, z'

loop_
_atom_site_label
_atom_site_type_symbol
_atom_site_fract_x
_atom_site_fract_y
_atom_site_fract_z
_atom_site_U_iso_or_equiv
_atom_site_adp_type
_atom_site_occupancy
_atom_site_site_symmetry_order
_atom_site_calc_flag
_atom_site_refinement_flags_posn
_atom_site_refinement_flags_adp
Zn01 Zn 0.64636(3) 0.61048(2) 0.48458(2) 0.04390(13) Uani 1 1 d . .
O1 O 0.7416(2) 0.52998(12) 0.50545(7) 0.0532(6) Uani 1 1 d . .
O2 O 0.73723(19) 0.66614(12) 0.53330(7) 0.0471(6) Uani 1 1 d . .
O3 O 0.69389(18) 0.67366(12) 0.43464(7) 0.0502(6) Uani 1 1 d . .
O4 O 0.58089(18) 0.55176(12) 0.43151(7) 0.0479(6) Uani 1 1 d . .
N1 N 0.5059(2) 0.64218(15) 0.51240(9) 0.0447(7) Uani 1 1 d . .
N2 N 0.3343(2) 0.65867(16) 0.52912(9) 0.0488(8) Uani 1 1 d . .
C1 C 0.8039(3) 0.54713(18) 0.53788(11) 0.0450(9) Uani 1 1 d . .
C2 C 0.7994(3) 0.62242(18) 0.55406(10) 0.0395(8) Uani 1 1 d . .
C3 C 0.8616(3) 0.64206(18) 0.59251(10) 0.0385(8) Uani 1 1 d . .
C4 C 0.9262(3) 0.58927(19) 0.61016(11) 0.0468(9) Uani 1 1 d . .
H4 H 0.9670 0.6014 0.6349 0.056 Uiso 1 1 calc R U
C5 C 0.9363(3) 0.5165(2) 0.59369(12) 0.0499(9) Uani 1 1 d . .
C6 C 0.8747(3) 0.49749(19) 0.55817(12) 0.0544(10) Uani 1 1 d . .
H6 H 0.8798 0.4504 0.5471 0.065 Uiso 1 1 calc R U
C7 C 0.8514(3) 0.71784(18) 0.61247(11) 0.0456(9) Uani 1 1 d . .
C8 C 0.7333(3) 0.7300(2) 0.62703(13) 0.0724(12) Uani 1 1 d . .
H8A H 0.6856 0.7246 0.6022 0.109 Uiso 1 1 calc R U
H8B H 0.7259 0.7781 0.6389 0.109 Uiso 1 1 calc R U
H8C H 0.7144 0.6949 0.6492 0.109 Uiso 1 1 calc R U
C9 C 0.8853(4) 0.7750(2) 0.57894(13) 0.0842(14) Uani 1 1 d . .
H9A H 0.9599 0.7671 0.5705 0.126 Uiso 1 1 calc R U
H9B H 0.8781 0.8226 0.5917 0.126 Uiso 1 1 calc R U
H9C H 0.8392 0.7715 0.5535 0.126 Uiso 1 1 calc R U
C10 C 0.9243(3) 0.7270(2) 0.65288(12) 0.0679(12) Uani 1 1 d . .
H10A H 0.9038 0.6921 0.6749 0.102 Uiso 1 1 calc R U
H10B H 0.9159 0.7752 0.6645 0.102 Uiso 1 1 calc R U
H10C H 0.9992 0.7193 0.6447 0.102 Uiso 1 1 calc R U
C11 C 1.0120(3) 0.4636(2) 0.61770(14) 0.0645(11) Uani 1 1 d . .
C12 C 1.1272(3) 0.4942(3) 0.62053(19) 0.1085(19) Uani 1 1 d . .
H12A H 1.1564 0.4999 0.5914 0.163 Uiso 1 1 calc R U
H12B H 1.1725 0.4615 0.6370 0.163 Uiso 1 1 calc R U
H12C H 1.1253 0.5407 0.6349 0.163 Uiso 1 1 calc R U
C13 C 0.9669(5) 0.4520(3) 0.66413(17) 0.132(2) Uani 1 1 d . .
H13A H 0.9710 0.4968 0.6803 0.198 Uiso 1 1 calc R U
H13B H 1.0093 0.4155 0.6789 0.198 Uiso 1 1 calc R U
H13C H 0.8922 0.4365 0.6624 0.198 Uiso 1 1 calc R U
C14 C 1.0182(4) 0.3903(3) 0.59473(19) 0.126(2) Uani 1 1 d . .
H14A H 0.9467 0.3690 0.5935 0.189 Uiso 1 1 calc R U
H14B H 1.0663 0.3587 0.6108 0.189 Uiso 1 1 calc R U
H14C H 1.0456 0.3968 0.5654 0.189 Uiso 1 1 calc R U
C15 C 0.6661(3) 0.64940(18) 0.39655(11) 0.0401(8) Uani 1 1 d . .
C16 C 0.6019(3) 0.58235(18) 0.39493(11) 0.0408(8) Uani 1 1 d . .
C17 C 0.5675(3) 0.55521(19) 0.35259(11) 0.0441(9) Uani 1 1 d . .
C18 C 0.6011(3) 0.5937(2) 0.31654(11) 0.0515(10) Uani 1 1 d . .
H18 H 0.5794 0.5766 0.2891 0.062 Uiso 1 1 calc R U
C19 C 0.6665(3) 0.6577(2) 0.31757(11) 0.0490(9) Uani 1 1 d . .
C20 C 0.6974(3) 0.68487(19) 0.35750(11) 0.0476(9) Uani 1 1 d . .
H20 H 0.7392 0.7270 0.3589 0.057 Uiso 1 1 calc R U
C21 C 0.4976(3) 0.4861(2) 0.34945(12) 0.0588(11) Uani 1 1 d . .
C22 C 0.5623(4) 0.4224(2) 0.36794(14) 0.0901(15) Uani 1 1 d . .
H22A H 0.6278 0.4159 0.3511 0.135 Uiso 1 1 calc R U
H22B H 0.5188 0.3790 0.3664 0.135 Uiso 1 1 calc R U
H22C H 0.5810 0.4321 0.3981 0.135 Uiso 1 1 calc R U
C23 C 0.4680(4) 0.4678(2) 0.30162(12) 0.0923(16) Uani 1 1 d . .
H23A H 0.5336 0.4604 0.2849 0.138 Uiso 1 1 calc R U
H23B H 0.4272 0.5073 0.2891 0.138 Uiso 1 1 calc R U
H23C H 0.4246 0.4243 0.3009 0.138 Uiso 1 1 calc R U
C24 C 0.3918(3) 0.4973(3) 0.37547(16) 0.0923(16) Uani 1 1 d . .
H24A H 0.3475 0.4544 0.3734 0.138 Uiso 1 1 calc R U
H24B H 0.3525 0.5380 0.3635 0.138 Uiso 1 1 calc R U
H24C H 0.4090 0.5067 0.4058 0.138 Uiso 1 1 calc R U
C25 C 0.7002(3) 0.6928(2) 0.27413(12) 0.0629(11) Uani 1 1 d . .
C26 C 0.7657(4) 0.6375(3) 0.24689(14) 0.0920(15) Uani 1 1 d . .
H26A H 0.7851 0.6588 0.2191 0.138 Uiso 1 1 calc R U
H26B H 0.7221 0.5949 0.2419 0.138 Uiso 1 1 calc R U
H26C H 0.8308 0.6244 0.2626 0.138 Uiso 1 1 calc R U
C27 C 0.5979(4) 0.7145(3) 0.24823(13) 0.0869(14) Uani 1 1 d . .
H27A H 0.5581 0.7508 0.2644 0.130 Uiso 1 1 calc R U
H27B H 0.5524 0.6725 0.2440 0.130 Uiso 1 1 calc R U
H27C H 0.6190 0.7338 0.2201 0.130 Uiso 1 1 calc R U
C28 C 0.7704(4) 0.7606(3) 0.28086(14) 0.1112(19) Uani 1 1 d . .
H28A H 0.7302 0.7959 0.2976 0.167 Uiso 1 1 calc R U
H28B H 0.7892 0.7809 0.2528 0.167 Uiso 1 1 calc R U
H28C H 0.8358 0.7477 0.2964 0.167 Uiso 1 1 calc R U
C29 C 0.4076(3) 0.61410(19) 0.51048(11) 0.0469(8) Uani 1 1 d . .
H29 H 0.3910 0.5693 0.4979 0.056 Uiso 1 1 calc R U
C30 C 0.3887(3) 0.7183(2) 0.54395(12) 0.0542(10) Uani 1 1 d . .
H30 H 0.3589 0.7582 0.5583 0.065 Uiso 1 1 calc R U
C31 C 0.4943(3) 0.70779(19) 0.53368(11) 0.0521(10) Uani 1 1 d . .
H31 H 0.5508 0.7399 0.5400 0.062 Uiso 1 1 calc R U
C32 C 0.2168(3) 0.6465(2) 0.53285(15) 0.0834(14) Uani 1 1 d . .
H32A H 0.2011 0.5960 0.5280 0.125 Uiso 1 1 calc R U
H32B H 0.1793 0.6753 0.5113 0.125 Uiso 1 1 calc R U
H32C H 0.1928 0.6602 0.5618 0.125 Uiso 1 1 calc R U

loop_
_atom_site_aniso_label
_atom_site_aniso_U_11
_atom_site_aniso_U_22
_atom_site_aniso_U_33
_atom_site_aniso_U_23
_atom_site_aniso_U_13
_atom_site_aniso_U_12
Zn01 0.0482(2) 0.0455(2) 0.0380(2) -0.0033(2) -0.0046(2) 0.0021(2)
O1 0.0607(16) 0.0458(15) 0.0532(15) -0.0145(12) -0.0175(13) 0.0058(12)
O2 0.0533(15) 0.0423(14) 0.0456(14) -0.0048(11) -0.0098(12) 0.0058(12)
O3 0.0522(15) 0.0543(15) 0.0441(15) -0.0045(12) -0.0061(12) -0.0112(12)
O4 0.0565(15) 0.0496(14) 0.0375(14) 0.0000(12) -0.0016(12) -0.0074(12)
N1 0.0486(19) 0.0412(16) 0.0443(17) -0.0039(15) -0.0030(15) 0.0034(14)
N2 0.0480(19) 0.0442(18) 0.0543(19) -0.0019(15) 0.0023(15) 0.0033(15)
C1 0.047(2) 0.043(2) 0.045(2) -0.0040(18) -0.0040(18) -0.0002(18)
C2 0.041(2) 0.039(2) 0.038(2) -0.0012(16) 0.0001(16) -0.0020(17)
C3 0.0359(19) 0.045(2) 0.0343(18) -0.0004(15) -0.0008(16) -0.0039(17)
C4 0.042(2) 0.057(3) 0.041(2) 0.0000(17) -0.0086(17) -0.0018(18)
C5 0.041(2) 0.055(2) 0.054(2) 0.0041(19) -0.0041(19) 0.0075(18)
C6 0.057(3) 0.042(2) 0.065(3) -0.0061(19) -0.012(2) 0.0103(19)
C7 0.049(2) 0.048(2) 0.0401(19) -0.0075(17) -0.0044(18) -0.0056(18)
C8 0.068(3) 0.077(3) 0.072(3) -0.031(2) -0.001(2) 0.016(2)
C9 0.133(4) 0.054(3) 0.065(3) -0.004(2) -0.011(3) -0.031(3)
C10 0.074(3) 0.069(3) 0.061(3) -0.020(2) -0.016(2) -0.006(2)
C11 0.061(3) 0.056(3) 0.077(3) 0.010(2) -0.015(2) 0.013(2)
C12 0.060(3) 0.099(4) 0.167(5) 0.019(4) -0.030(3) 0.011(3)
C13 0.133(5) 0.150(5) 0.112(5) 0.072(4) 0.007(4) 0.054(4)
C14 0.128(5) 0.072(3) 0.178(6) -0.008(4) -0.067(4) 0.048(3)
C15 0.035(2) 0.048(2) 0.038(2) -0.0004(17) -0.0010(16) 0.0024(16)
C16 0.039(2) 0.045(2) 0.039(2) 0.0001(17) -0.0005(16) 0.0014(16)
C17 0.042(2) 0.054(2) 0.037(2) -0.0033(17) -0.0040(16) 0.0022(17)
C18 0.051(2) 0.066(3) 0.037(2) -0.0041(19) -0.0014(17) -0.0001(19)
C19 0.043(2) 0.065(3) 0.039(2) 0.0049(19) 0.0037(17) -0.0012(19)
C20 0.043(2) 0.051(2) 0.048(2) 0.0043(18) 0.0004(18) -0.0052(18)
C21 0.075(3) 0.057(3) 0.045(2) -0.004(2) -0.008(2) -0.017(2)
C22 0.138(5) 0.054(3) 0.078(3) -0.005(2) -0.015(3) -0.017(3)
C23 0.129(4) 0.090(3) 0.058(3) -0.008(2) -0.024(3) -0.040(3)
C24 0.069(3) 0.109(4) 0.099(4) -0.016(3) 0.007(3) -0.045(3)
C25 0.060(3) 0.082(3) 0.047(2) 0.013(2) 0.010(2) -0.004(2)
C26 0.084(3) 0.126(4) 0.066(3) 0.012(3) 0.030(3) 0.013(3)
C27 0.096(3) 0.115(4) 0.051(3) 0.028(3) 0.009(3) 0.018(3)
C28 0.146(5) 0.122(4) 0.066(3) 0.017(3) 0.021(3) -0.061(4)
C29 0.054(2) 0.0383(19) 0.049(2) -0.0019(18) -0.0041(19) 0.0046(19)
C30 0.059(3) 0.045(2) 0.058(2) -0.0134(19) -0.001(2) 0.0050(19)
C31 0.049(2) 0.045(2) 0.062(2) -0.0106(19) -0.003(2) -0.0008(18)
C32 0.051(3) 0.075(3) 0.124(4) -0.016(3) 0.008(3) -0.006(2)

loop_
_atom_type_symbol
_atom_type_description
_atom_type_scat_dispersion_real
_atom_type_scat_dispersion_imag
_atom_type_scat_source
C C 0.0033 0.0016 'International Tables Vol C Tables 4.2.6.8 and 6.1.1.4'
H H 0.0000 0.0000 'International Tables Vol C Tables 4.2.6.8 and 6.1.1.4'
N N 0.0061 0.0033 'International Tables Vol C Tables 4.2.6.8 and 6.1.1.4'
Zn Zn 0.2839 1.4301 'International Tables Vol C Tables 4.2.6.8 and 6.1.1.4'
O O 0.0106 0.0060 'International Tables Vol C Tables 4.2.6.8 and 6.1.1.4'

loop_
_geom_angle_atom_site_label_1
_geom_angle_atom_site_label_2
_geom_angle_atom_site_label_3
_geom_angle
O1 Zn01 O3 120.29(10)
O1 Zn01 N1 125.84(11)
O3 Zn01 N1 113.67(10)
O1 Zn01 O4 94.94(9)
O3 Zn01 O4 80.03(9)
N1 Zn01 O4 98.40(10)
O1 Zn01 O2 80.12(9)
O3 Zn01 O2 95.57(9)
N1 Zn01 O2 90.88(10)
O4 Zn01 O2 170.69(9)
C1 O1 Zn01 114.2(2)
C2 O2 Zn01 110.82(19)
C15 O3 Zn01 113.9(2)
C16 O4 Zn01 111.5(2)
C29 N1 C31 105.7(3)
C29 N1 Zn01 130.9(2)
C31 N1 Zn01 122.8(2)
C29 N2 C30 107.7(3)
C29 N2 C32 126.8(3)
C30 N2 C32 125.5(3)
O1 C1 C6 123.0(3)
O1 C1 C2 117.7(3)
C6 C1 C2 119.3(3)
O2 C2 C3 124.0(3)
O2 C2 C1 116.8(3)
C3 C2 C1 119.2(3)
C4 C3 C2 116.6(3)
C4 C3 C7 122.8(3)
C2 C3 C7 120.5(3)
C3 C4 C5 125.3(3)
C3 C4 H4 117.4
C5 C4 H4 117.4
C6 C5 C4 117.9(3)
C6 C5 C11 123.4(3)
C4 C5 C11 118.6(3)
C5 C6 C1 121.6(3)
C5 C6 H6 119.2
C1 C6 H6 119.2
C9 C7 C3 110.1(3)
C9 C7 C10 107.6(3)
C3 C7 C10 111.9(3)
C9 C7 C8 110.5(3)
C3 C7 C8 109.0(3)
C10 C7 C8 107.7(3)
C7 C8 H8A 109.5
C7 C8 H8B 109.5
H8A C8 H8B 109.5
C7 C8 H8C 109.5
H8A C8 H8C 109.5
H8B C8 H8C 109.5
C7 C9 H9A 109.5
C7 C9 H9B 109.5
H9A C9 H9B 109.5
C7 C9 H9C 109.5
H9A C9 H9C 109.5
H9B C9 H9C 109.5
C7 C10 H10A 109.5
C7 C10 H10B 109.5
H10A C10 H10B 109.5
C7 C10 H10C 109.5
H10A C10 H10C 109.5
H10B C10 H10C 109.5
C14 C11 C12 107.9(4)
C14 C11 C5 112.1(3)
C12 C11 C5 110.7(3)
C14 C11 C13 108.5(4)
C12 C11 C13 109.5(4)
C5 C11 C13 108.1(3)
C11 C12 H12A 109.5
C11 C12 H12B 109.5
H12A C12 H12B 109.5
C11 C12 H12C 109.5
H12A C12 H12C 109.5
H12B C12 H12C 109.5
C11 C13 H13A 109.5
C11 C13 H13B 109.5
H13A C13 H13B 109.5
C11 C13 H13C 109.5
H13A C13 H13C 109.5
H13B C13 H13C 109.5
C11 C14 H14A 109.5
C11 C14 H14B 109.5
H14A C14 H14B 109.5
C11 C14 H14C 109.5
H14A C14 H14C 109.5
H14B C14 H14C 109.5
O3 C15 C20 121.8(3)
O3 C15 C16 117.7(3)
C20 C15 C16 120.6(3)
O4 C16 C17 124.5(3)
O4 C16 C15 116.9(3)
C17 C16 C15 118.6(3)
C18 C17 C16 116.6(3)
C18 C17 C21 123.1(3)
C16 C17 C21 120.3(3)
C17 C18 C19 125.4(3)
C17 C18 H18 117.3
C19 C18 H18 117.3
C20 C19 C18 118.5(3)
C20 C19 C25 122.6(3)
C18 C19 C25 118.8(3)
C19 C20 C15 120.3(3)
C19 C20 H20 119.8
C15 C20 H20 119.8
C22 C21 C24 110.7(4)
C22 C21 C23 107.7(3)
C24 C21 C23 108.6(4)
C22 C21 C17 108.9(3)
C24 C21 C17 109.1(3)
C23 C21 C17 111.8(3)
C21 C22 H22A 109.5
C21 C22 H22B 109.5
H22A C22 H22B 109.5
C21 C22 H22C 109.5
H22A C22 H22C 109.5
H22B C22 H22C 109.5
C21 C23 H23A 109.5
C21 C23 H23B 109.5
H23A C23 H23B 109.5
C21 C23 H23C 109.5
H23A C23 H23C 109.5
H23B C23 H23C 109.5
C21 C24 H24A 109.5
C21 C24 H24B 109.5
H24A C24 H24B 109.5
C21 C24 H24C 109.5
H24A C24 H24C 109.5
H24B C24 H24C 109.5
C19 C25 C28 112.4(3)
C19 C25 C27 109.5(3)
C28 C25 C27 108.4(4)
C19 C25 C26 109.1(3)
C28 C25 C26 108.5(4)
C27 C25 C26 108.8(4)
C25 C26 H26A 109.5
C25 C26 H26B 109.5
H26A C26 H26B 109.5
C25 C26 H26C 109.5
H26A C26 H26C 109.5
H26B C26 H26C 109.5
C25 C27 H27A 109.5
C25 C27 H27B 109.5
H27A C27 H27B 109.5
C25 C27 H27C 109.5
H27A C27 H27C 109.5
H27B C27 H27C 109.5
C25 C28 H28A 109.5
C25 C28 H28B 109.5
H28A C28 H28B 109.5
C25 C28 H28C 109.5
H28A C28 H28C 109.5
H28B C28 H28C 109.5
N1 C29 N2 110.8(3)
N1 C29 H29 124.6
N2 C29 H29 124.6
C31 C30 N2 106.2(3)
C31 C30 H30 126.9
N2 C30 H30 126.9
C30 C31 N1 109.5(3)
C30 C31 H31 125.2
N1 C31 H31 125.2
N2 C32 H32A 109.5
N2 C32 H32B 109.5
H32A C32 H32B 109.5
N2 C32 H32C 109.5
H32A C32 H32C 109.5
H32B C32 H32C 109.5

loop_
_geom_bond_atom_site_label_1
_geom_bond_atom_site_label_2
_geom_bond_distance
Zn01 O1 1.988(2)
Zn01 O3 1.998(2)
Zn01 N1 2.003(3)
Zn01 O4 2.100(2)
Zn01 O2 2.116(2)
O1 C1 1.286(4)
O2 C2 1.274(4)
O3 C15 1.286(4)
O4 C16 1.272(4)
N1 C29 1.311(4)
N1 C31 1.376(4)
N2 C29 1.341(4)
N2 C30 1.359(4)
N2 C32 1.460(4)
C1 C6 1.401(5)
C1 C2 1.470(4)
C2 C3 1.441(4)
C3 C4 1.362(4)
C3 C7 1.524(4)
C4 C5 1.434(4)
C4 H4 0.9300
C5 C6 1.362(5)
C5 C11 1.529(5)
C6 H6 0.9300
C7 C9 1.522(5)
C7 C10 1.527(4)
C7 C8 1.528(5)
C8 H8A 0.9600
C8 H8B 0.9600
C8 H8C 0.9600
C9 H9A 0.9600
C9 H9B 0.9600
C9 H9C 0.9600
C10 H10A 0.9600
C10 H10B 0.9600
C10 H10C 0.9600
C11 C14 1.520(6)
C11 C12 1.521(6)
C11 C13 1.530(6)
C12 H12A 0.9600
C12 H12B 0.9600
C12 H12C 0.9600
C13 H13A 0.9600
C13 H13B 0.9600
C13 H13C 0.9600
C14 H14A 0.9600
C14 H14B 0.9600
C14 H14C 0.9600
C15 C20 1.407(4)
C15 C16 1.463(5)
C16 C17 1.443(4)
C17 C18 1.367(4)
C17 C21 1.536(5)
C18 C19 1.424(5)
C18 H18 0.9300
C19 C20 1.365(4)
C19 C25 1.526(5)
C20 H20 0.9300
C21 C22 1.521(5)
C21 C24 1.532(5)
C21 C23 1.535(5)
C22 H22A 0.9600
C22 H22B 0.9600
C22 H22C 0.9600
C23 H23A 0.9600
C23 H23B 0.9600
C23 H23C 0.9600
C24 H24A 0.9600
C24 H24B 0.9600
C24 H24C 0.9600
C25 C28 1.528(5)
C25 C27 1.532(5)
C25 C26 1.537(5)
C26 H26A 0.9600
C26 H26B 0.9600
C26 H26C 0.9600
C27 H27A 0.9600
C27 H27B 0.9600
C27 H27C 0.9600
C28 H28A 0.9600
C28 H28B 0.9600
C28 H28C 0.9600
C29 H29 0.9300
C30 C31 1.344(5)
C30 H30 0.9300
C31 H31 0.9300
C32 H32A 0.9600
C32 H32B 0.9600
C32 H32C 0.9600
